data_7208009
loop_
_publ_author_name
'Zhang, Huabin'
'Wu, Shuting'
'Tian, Chongbin'
'Lin, Zujin'
'Li, Zhihua'
'Lin, Ping'
'Du, Shaowu'

_publ_section_title
;
 Two enantiomorphic 3D Zn(ii)--carboxylate MOFs with double helical
 structures serving as a chiral source induced by hydrogen bonding
;
_journal_issue 12
_journal_name_full CrystEngComm
_journal_page_first 4165
_journal_paper_doi 10.1039/c2ce25325a
_journal_volume 14
_journal_year 2012
_chemical_formula_moiety 'C12 H10 N2 O6 Zn'
_chemical_formula_sum 'C12 H10 N2 O6 Zn'
_chemical_formula_weight 343.59
_chemical_name_systematic
;
?
;
_space_group_IT_number 154
_symmetry_cell_setting trigonal
_symmetry_space_group_name_Hall 'P 32 2"'
_symmetry_space_group_name_H-M 'P 32 2 1'
_atom_sites_solution_hydrogens geom
_atom_sites_solution_primary direct
_atom_sites_solution_secondary difmap
_audit_creation_method SHELXL-97
_cell_angle_alpha 90.00
_cell_angle_beta 90.00
_cell_angle_gamma 120.00
_cell_formula_units_Z 3
_cell_length_a 11.9058(7)
_cell_length_b 11.9058(7)
_cell_length_c 8.3177(11)
_cell_measurement_reflns_used 2799
_cell_measurement_temperature 293(2)
_cell_measurement_theta_max 27.4007
_cell_measurement_theta_min 3.1468
_cell_volume 1021.06(16)
_computing_structure_refinement 'SHELXL-97 (Sheldrick, 1997)'
_computing_structure_solution 'SHELXS-97 (Sheldrick, 1990)'
_diffrn_ambient_temperature 293(2)
_diffrn_detector_area_resol_mean 14.6306
_diffrn_measured_fraction_theta_full 0.998
_diffrn_measured_fraction_theta_max 0.998
_diffrn_measurement_device_type
;
Mercury70 (2x2 bin mode)
;
_diffrn_measurement_method CCD_Profile_fitting
_diffrn_radiation_monochromator graphite
_diffrn_radiation_source 'fine-focus sealed tube'
_diffrn_radiation_type MoK\a
_diffrn_radiation_wavelength 0.71073
_diffrn_reflns_av_R_equivalents 0.0306
_diffrn_reflns_av_sigmaI/netI 0.0224
_diffrn_reflns_limit_h_max 13
_diffrn_reflns_limit_h_min -13
_diffrn_reflns_limit_k_max 13
_diffrn_reflns_limit_k_min -12
_diffrn_reflns_limit_l_max 9
_diffrn_reflns_limit_l_min -9
_diffrn_reflns_number 6064
_diffrn_reflns_theta_full 23.99
_diffrn_reflns_theta_max 23.99
_diffrn_reflns_theta_min 3.15
_exptl_absorpt_coefficient_mu 1.833
_exptl_absorpt_correction_T_max 1.0000
_exptl_absorpt_correction_T_min 0.9348
_exptl_absorpt_correction_type multi-scan
_exptl_crystal_colour White
_exptl_crystal_density_diffrn 1.676
_exptl_crystal_density_method 'not measured'
_exptl_crystal_description Prism
_exptl_crystal_F_000 522
_exptl_crystal_size_max 0.12
_exptl_crystal_size_mid 0.10
_exptl_crystal_size_min 0.10
_refine_diff_density_max 0.262
_refine_diff_density_min -0.315
_refine_diff_density_rms 0.055
_refine_ls_abs_structure_details 'Flack H D (1983), Acta Cryst. A39, 876-881'
_refine_ls_abs_structure_Flack 0.01(2)
_refine_ls_extinction_method none
_refine_ls_goodness_of_fit_ref 1.308
_refine_ls_hydrogen_treatment mixed
_refine_ls_matrix_type full
_refine_ls_number_parameters 98
_refine_ls_number_reflns 1083
_refine_ls_number_restraints 0
_refine_ls_restrained_S_all 1.308
_refine_ls_R_factor_all 0.0281
_refine_ls_R_factor_gt 0.0268
_refine_ls_shift/su_max 0.219
_refine_ls_shift/su_mean 0.031
_refine_ls_structure_factor_coef Fsqd
_refine_ls_weighting_details 'calc w=1/[\s^2^(Fo^2^)+(0.0292P)^2^+0.2056P] where P=(Fo^2^+2Fc^2^)/3'
_refine_ls_weighting_scheme calc
_refine_ls_wR_factor_gt 0.0646
_refine_ls_wR_factor_ref 0.0652
_reflns_number_gt 1052
_reflns_number_total 1083
_reflns_threshold_expression >2sigma(I)
_cod_data_source_file c2ce25325a.txt
_cod_data_source_block 1M-1
_cod_depositor_comments
;
The following automatic conversions were performed:

'_exptl_absorpt_correction_type' value 'Multi-scan' changed to
'multi-scan' according to
/home/saulius/struct/CIF-dictionaries/cif_core.dic dictionary named
'cif_core.dic' version 2.4.1 from 2010-06-29.

Automatic conversion script
Id: cif_fix_values 1715 2011-07-08 13:25:40Z adriana 
;
_cod_original_sg_symbol_Hall P3(2)2
_cod_original_sg_symbol_H-M P3(2)2(1)
_cod_database_code 7208009

loop_
_symmetry_equiv_pos_as_xyz
'x, y, z'
'-y, x-y, z+2/3'
'-x+y, -x, z+1/3'
'x-y, -y, -z+1/3'
'-x, -x+y, -z+2/3'
'y, x, -z'

loop_
_atom_site_label
_atom_site_type_symbol
_atom_site_fract_x
_atom_site_fract_y
_atom_site_fract_z
_atom_site_U_iso_or_equiv
_atom_site_adp_type
_atom_site_occupancy
_atom_site_symmetry_multiplicity
_atom_site_calc_flag
_atom_site_refinement_flags
Zn1 Zn 0.28792(4) 0.0000 0.1667 0.02196(18) Uani 1 2 d S
O3 O 0.1286(2) -0.0832(3) 0.0134(2) 0.0281(5) Uani 1 1 d .
H3A H 0.1306 -0.1265 -0.0743 0.034 Uiso 1 1 d R
H3B H 0.0580 -0.0766 0.0342 0.034 Uiso 1 1 d R
N1 N 0.3962(3) -0.0638(3) 0.0255(3) 0.0250(8) Uani 1 1 d .
O2 O 0.6226(3) -0.2042(3) -0.3628(3) 0.0318(6) Uani 1 1 d .
C5 C 0.4469(4) -0.1485(4) -0.2070(4) 0.0338(8) Uani 1 1 d .
H5A H 0.4211 -0.1895 -0.3063 0.041 Uiso 1 1 calc R
C6 C 0.3652(4) -0.1198(4) -0.1197(4) 0.0367(10) Uani 1 1 d .
H6A H 0.2855 -0.1403 -0.1639 0.044 Uiso 1 1 calc R
C1 C 0.5132(3) -0.0320(3) 0.0868(4) 0.0202(8) Uani 1 1 d .
O1 O 0.7706(2) -0.1037(3) -0.1698(3) 0.0362(7) Uani 1 1 d .
C3 C 0.5665(4) -0.1156(4) -0.1448(4) 0.0248(8) Uani 1 1 d .
C2 C 0.5995(3) -0.0566(4) 0.0036(4) 0.0270(8) Uani 1 1 d .
H2A H 0.6799 -0.0332 0.0481 0.032 Uiso 1 1 calc R
C4 C 0.6619(3) -0.1434(3) -0.2335(4) 0.0244(8) Uani 1 1 d .

loop_
_atom_site_aniso_label
_atom_site_aniso_U_11
_atom_site_aniso_U_22
_atom_site_aniso_U_33
_atom_site_aniso_U_23
_atom_site_aniso_U_13
_atom_site_aniso_U_12
Zn1 0.0212(2) 0.0292(3) 0.0182(3) 0.0044(3) 0.00219(14) 0.01459(17)
O3 0.0211(12) 0.0310(16) 0.0298(13) 0.0016(14) 0.0006(10) 0.0112(14)
N1 0.0221(19) 0.037(2) 0.0178(14) -0.0055(13) -0.0015(13) 0.0164(17)
O2 0.0269(15) 0.0442(18) 0.0251(14) -0.0165(15) -0.0031(14) 0.0183(12)
C5 0.034(2) 0.045(3) 0.0232(18) -0.0132(19) -0.005(2) 0.0202(18)
C6 0.023(2) 0.066(3) 0.027(2) -0.014(2) -0.0098(17) 0.027(2)
C1 0.0210(18) 0.0234(19) 0.0161(16) -0.0034(14) -0.0027(14) 0.0109(16)
O1 0.0267(15) 0.0459(17) 0.0364(16) -0.0221(12) -0.0076(11) 0.0184(13)
C3 0.023(2) 0.033(2) 0.0181(18) -0.0044(16) 0.0002(16) 0.0133(16)
C2 0.0186(18) 0.040(2) 0.0247(19) -0.0070(17) -0.0050(15) 0.0164(17)
C4 0.027(2) 0.0223(18) 0.0225(19) -0.0045(16) 0.0026(17) 0.0109(17)

loop_
_atom_type_symbol
_atom_type_description
_atom_type_scat_dispersion_real
_atom_type_scat_dispersion_imag
_atom_type_scat_source
C C 0.0033 0.0016 'International Tables Vol C Tables 4.2.6.8 and 6.1.1.4'
H H 0.0000 0.0000 'International Tables Vol C Tables 4.2.6.8 and 6.1.1.4'
N N 0.0061 0.0033 'International Tables Vol C Tables 4.2.6.8 and 6.1.1.4'
O O 0.0106 0.0060 'International Tables Vol C Tables 4.2.6.8 and 6.1.1.4'
Zn Zn 0.2839 1.4301 'International Tables Vol C Tables 4.2.6.8 and 6.1.1.4'

loop_
_geom_angle_atom_site_label_1
_geom_angle_atom_site_label_2
_geom_angle_atom_site_label_3
_geom_angle
_geom_angle_site_symmetry_1
_geom_angle_site_symmetry_3
O3 Zn1 O3 95.28(16) 4 .
O3 Zn1 O2 91.64(8) 4 2_545
O3 Zn1 O2 89.61(13) . 2_545
O3 Zn1 O2 89.61(13) 4 5_664
O3 Zn1 O2 91.64(8) . 5_664
O2 Zn1 O2 178.15(18) 2_545 5_664
O3 Zn1 N1 93.56(10) 4 4
O3 Zn1 N1 170.68(13) . 4
O2 Zn1 N1 87.20(10) 2_545 4
O2 Zn1 N1 91.36(12) 5_664 4
O3 Zn1 N1 170.68(13) 4 .
O3 Zn1 N1 93.56(10) . .
O2 Zn1 N1 91.36(12) 2_545 .
O2 Zn1 N1 87.20(10) 5_664 .
N1 Zn1 N1 77.77(15) 4 .
C6 N1 C1 118.0(3) . .
C6 N1 Zn1 127.3(2) . .
C1 N1 Zn1 114.4(2) . .
C4 O2 Zn1 127.2(2) . 3_654
C3 C5 C6 119.1(3) . .
N1 C6 C5 122.9(3) . .
N1 C1 C2 121.5(3) . .
N1 C1 C1 116.55(18) . 4
C2 C1 C1 121.92(19) . 4
C2 C3 C5 118.2(3) . .
C2 C3 C4 119.5(3) . .
C5 C3 C4 122.3(3) . .
C3 C2 C1 120.2(3) . .
O1 C4 O2 126.9(3) . .
O1 C4 C3 117.1(3) . .
O2 C4 C3 116.0(3) . .

loop_
_geom_bond_atom_site_label_1
_geom_bond_atom_site_label_2
_geom_bond_distance
_geom_bond_site_symmetry_2
Zn1 O3 2.080(2) 4
Zn1 O3 2.080(2) .
Zn1 O2 2.120(2) 2_545
Zn1 O2 2.120(2) 5_664
Zn1 N1 2.144(3) 4
Zn1 N1 2.144(3) .
N1 C6 1.339(4) .
N1 C1 1.348(4) .
O2 C4 1.249(4) .
O2 Zn1 2.120(2) 3_654
C5 C3 1.376(5) .
C5 C6 1.386(5) .
C1 C2 1.386(5) .
C1 C1 1.484(6) 4
O1 C4 1.252(4) .
C3 C2 1.376(5) .
C3 C4 1.523(5) .
